data_9017688
loop_
_publ_author_name
'Vymazalova, A.'
'Grokhovskaya, T. L.'
'Laufek, F.'
'Rassulov, V. A.'

_publ_section_title
;
 Lukkulaisvaaraite, Pd14Ag2Te9, a new mineral from Lukkulaisvaara intrusion,
 northern Russian Karelia, Russia
;
_journal_name_full 'Mineralogical Magazine'
_journal_page_first 1743
_journal_page_last 1754
_journal_volume 78
_journal_year 2014
_chemical_compound_source 'Lukkulaisvaara intrusion, northern Russian Karelia, Russia'
_chemical_formula_sum 'Ag2 Pd14 Te9'
_chemical_name_mineral Lukkulaisvaaraite
_space_group_IT_number 87
_space_group_name_Hall '-I 4'
_space_group_name_H-M_alt 'I 4/m'
_symmetry_space_group_name_H-M 'I 4/m'
_cell_angle_alpha 90
_cell_angle_beta 90
_cell_angle_gamma 90
_cell_length_a 8.9599
_cell_length_b 8.9599
_cell_length_c 11.822
_cell_formula_units_Z 2
_cell_volume 949.068
_database_code_amcsd 0020606
_exptl_crystal_density_diffrn 9.987
_cod_data_source_file inputs/fixed/downloads/18/18595.cif
_cod_data_source_block 18595
_cod_original_formula_sum 'Pd14 Ag2 Te9'
_cod_database_code 9017688

loop_
_space_group_symop_operation_xyz
x,y,z
1/2+x,1/2+y,1/2+z
y,-x,-z
1/2+y,1/2-x,1/2-z
-y,x,z
1/2-y,1/2+x,1/2+z
x,y,-z
1/2+x,1/2+y,1/2-z
-x,-y,z
1/2-x,1/2-y,1/2+z
-y,x,-z
1/2-y,1/2+x,1/2-z
y,-x,z
1/2+y,1/2-x,1/2+z
-x,-y,-z
1/2-x,1/2-y,1/2-z

loop_
_atom_site_label
_atom_site_fract_x
_atom_site_fract_y
_atom_site_fract_z
_atom_site_U_iso_or_equiv
PdM1 0.57180 0.27900 0.36160 0.00823
PdM2 0.70510 0.40680 0.00000 0.00760
PdM3 0.50000 0.00000 0.00000 0.01013
AgM4 0.50000 0.50000 0.19190 0.01013
Te1 0.50000 0.50000 0.50000 0.01013
Te2 0.62620 0.18800 0.14800 0.00887

loop_
_cod_related_entry_id
_cod_related_entry_database
_cod_related_entry_code
1 AMCSD 0020606
